data_4333522
loop_
_publ_author_name
'Kazuhiko Matsumoto'
'Takaaki Oka'
'Toshiyuki Nohira'
'Rika Hagiwara'

_publ_contact_author_address
;
Graduate School of Energy Science, Kyoto University
Yoshida, Sakyo-ku, Kyoto 606-8501, Japan
;
_publ_contact_author_email k-matsumoto@energy.kyoto-u.ac.jp
_publ_contact_author_fax 81-75-753-4817
_publ_contact_author_name 'Kazuhiko Matsumoto'
_publ_contact_author_phone 81-75-753-4817
_publ_section_title
;
 Polymorphism of Alkali Bis(fluorosulfonyl)amides (M[N(SO2F)2], M = Na, K,
 and Cs)
;
_journal_name_full 'Inorganic Chemistry'
_journal_page_first 568
_journal_page_last 576
_journal_paper_doi 10.1021/ic3010486
_journal_volume 52
_journal_year 2013
_chemical_formula_moiety
;
(K +), (N(SO2F)2 -)
;
_chemical_formula_sum 'F2 K N O4 S2'
_chemical_formula_weight 219.23
_chemical_name_common K[N(SO2F)2]
_chemical_name_systematic
;
 ?
;
_space_group_IT_number 14
_symmetry_cell_setting monoclinic
_symmetry_space_group_name_Hall '-P 2yn'
_symmetry_space_group_name_H-M 'P 1 21/n 1'
_atom_sites_solution_hydrogens none
_atom_sites_solution_primary direct
_atom_sites_solution_secondary difmap
_audit_creation_method SHELXL-97
_cell_angle_alpha 90.00
_cell_angle_beta 132.457(3)
_cell_angle_gamma 90.00
_cell_formula_units_Z 8
_cell_length_a 20.6477(9)
_cell_length_b 5.4979(4)
_cell_length_c 14.1674(9)
_cell_measurement_reflns_used 9809
_cell_measurement_temperature 113
_cell_measurement_theta_max 55.70
_cell_measurement_theta_min 6.07
_cell_volume 1186.56(14)
_computing_cell_refinement 'RAPID AUTO 2.40 (Rigaku 2006)'
_computing_data_collection 'Rigaku R-AXIS Rapid-II'
_computing_data_reduction 'RAPID AUTO 2.40 (Rigaku 2006)'
_computing_structure_refinement 'SHELXL-97 (Sheldrick, 1997)'
_computing_structure_solution 'SIR92 (Altmare et al., 1994)'
_diffrn_ambient_temperature 113
_diffrn_measured_fraction_theta_full 0.999
_diffrn_measured_fraction_theta_max 0.999
_diffrn_measurement_device_type 'Rigaku R-AXIS RapidII'
_diffrn_measurement_method 'imaging plate'
_diffrn_radiation_monochromator graphite
_diffrn_radiation_source 'fine-focus sealed tube'
_diffrn_radiation_type MoK\a
_diffrn_radiation_wavelength 0.71073
_diffrn_reflns_av_R_equivalents 0.0421
_diffrn_reflns_av_sigmaI/netI 0.0349
_diffrn_reflns_limit_h_max 24
_diffrn_reflns_limit_h_min -24
_diffrn_reflns_limit_k_max 6
_diffrn_reflns_limit_k_min -6
_diffrn_reflns_limit_l_max 16
_diffrn_reflns_limit_l_min -16
_diffrn_reflns_number 8733
_diffrn_reflns_theta_full 24.99
_diffrn_reflns_theta_max 24.99
_diffrn_reflns_theta_min 3.02
_exptl_absorpt_coefficient_mu 1.596
_exptl_absorpt_correction_T_max 1.000
_exptl_absorpt_correction_T_min 0.749
_exptl_absorpt_correction_type multi-scan
_exptl_absorpt_process_details 'RAPID AUTO 2.40 (Rigaku 2006)'
_exptl_crystal_colour colorless
_exptl_crystal_density_diffrn 2.454
_exptl_crystal_description chunk
_exptl_crystal_F_000 864
_exptl_crystal_size_max 0.50
_exptl_crystal_size_mid 0.50
_exptl_crystal_size_min 0.30
_refine_diff_density_max 1.565
_refine_diff_density_min -0.746
_refine_diff_density_rms 0.168
_refine_ls_extinction_coef 0.0043(5)
_refine_ls_extinction_expression Fc^*^=kFc[1+0.001xFc^2^\l^3^/sin(2\q)]^-1/4^
_refine_ls_extinction_method SHELXL
_refine_ls_goodness_of_fit_ref 1.302
_refine_ls_hydrogen_treatment none
_refine_ls_matrix_type full
_refine_ls_number_parameters 182
_refine_ls_number_reflns 2088
_refine_ls_number_restraints 0
_refine_ls_restrained_S_all 1.302
_refine_ls_R_factor_all 0.0724
_refine_ls_R_factor_gt 0.0679
_refine_ls_shift/su_max 0.001
_refine_ls_shift/su_mean 0.000
_refine_ls_structure_factor_coef Fsqd
_refine_ls_weighting_details 'calc w=1/[\s^2^(Fo^2^)+(0.0000P)^2^+22.5345P] where P=(Fo^2^+2Fc^2^)/3'
_refine_ls_weighting_scheme calc
_refine_ls_wR_factor_gt 0.1571
_refine_ls_wR_factor_ref 0.1585
_reflns_number_gt 1921
_reflns_number_total 2088
_reflns_threshold_expression >2sigma(I)
_cod_data_source_file ic3010486_si_001_06.cif
_cod_data_source_block K[N(SO2F)2]_II-113K
_cod_original_cell_volume 1186.55(13)
_cod_database_code 4333522

loop_
_symmetry_equiv_pos_as_xyz
'x, y, z'
'-x+1/2, y+1/2, -z+1/2'
'-x, -y, -z'
'x-1/2, -y-1/2, z-1/2'

loop_
_atom_site_label
_atom_site_type_symbol
_atom_site_fract_x
_atom_site_fract_y
_atom_site_fract_z
_atom_site_U_iso_or_equiv
_atom_site_adp_type
_atom_site_occupancy
_atom_site_symmetry_multiplicity
_atom_site_calc_flag
K2 K 0.68465(11) -1.2340(3) -0.10599(16) 0.0151(4) Uani 1 1 d
K1 K 0.43418(11) -0.2832(3) -0.27665(16) 0.0150(4) Uani 1 1 d
S2 S 0.50690(12) 0.2597(4) -0.36134(18) 0.0120(5) Uani 1 1 d
S4 S 0.57970(12) -0.8110(4) -0.02517(19) 0.0141(5) Uani 1 1 d
S3 S 0.75775(12) -0.7281(4) 0.12686(17) 0.0118(5) Uani 1 1 d
S1 S 0.32953(13) 0.1782(4) -0.56502(19) 0.0175(5) Uani 1 1 d
F2 F 0.5276(3) 0.2558(9) -0.4486(4) 0.0185(10) Uani 1 1 d
F4 F 0.5858(3) -0.8192(10) 0.0919(4) 0.0237(12) Uani 1 1 d
F1 F 0.3353(3) 0.2061(12) -0.6695(5) 0.0310(14) Uani 1 1 d
F3 F 0.7793(3) -0.7240(9) 0.2553(4) 0.0187(10) Uani 1 1 d
O8 O 0.5004(4) -0.6879(12) -0.1224(6) 0.0248(15) Uani 1 1 d
O5 O 0.7775(4) -0.9703(10) 0.1172(5) 0.0168(12) Uani 1 1 d
O7 O 0.5857(4) -1.0600(11) -0.0469(6) 0.0210(13) Uani 1 1 d
O3 O 0.5275(4) 0.0222(11) -0.3090(6) 0.0196(13) Uani 1 1 d
O2 O 0.2492(4) 0.2881(13) -0.6188(6) 0.0256(15) Uani 1 1 d
O1 O 0.3380(4) -0.0780(11) -0.5400(6) 0.0217(14) Uani 1 1 d
O4 O 0.5564(4) 0.4574(11) -0.2756(6) 0.0208(13) Uani 1 1 d
O6 O 0.8077(4) -0.5353(11) 0.1357(6) 0.0210(13) Uani 1 1 d
N1 N 0.4073(4) 0.3390(13) -0.4538(6) 0.0171(15) Uani 1 1 d
N2 N 0.6590(4) -0.6471(13) 0.0243(7) 0.0180(15) Uani 1 1 d

loop_
_atom_site_aniso_label
_atom_site_aniso_U_11
_atom_site_aniso_U_22
_atom_site_aniso_U_33
_atom_site_aniso_U_23
_atom_site_aniso_U_13
_atom_site_aniso_U_12
K2 0.0141(8) 0.0149(9) 0.0152(8) -0.0031(7) 0.0095(7) -0.0022(7)
K1 0.0150(8) 0.0121(9) 0.0184(9) 0.0015(7) 0.0114(7) 0.0014(7)
S2 0.0136(9) 0.0113(10) 0.0128(9) 0.0004(8) 0.0096(8) 0.0002(8)
S4 0.0147(10) 0.0139(10) 0.0144(9) 0.0015(8) 0.0101(8) 0.0000(8)
S3 0.0137(9) 0.0104(10) 0.0125(9) -0.0002(8) 0.0094(8) -0.0013(8)
S1 0.0149(10) 0.0240(12) 0.0149(10) -0.0013(9) 0.0105(8) -0.0009(8)
F2 0.024(2) 0.020(2) 0.021(2) 0.004(2) 0.019(2) 0.004(2)
F4 0.021(2) 0.038(3) 0.019(2) -0.003(2) 0.016(2) -0.002(2)
F1 0.023(3) 0.058(4) 0.016(2) -0.004(3) 0.014(2) -0.006(3)
F3 0.026(2) 0.019(3) 0.014(2) -0.001(2) 0.014(2) 0.000(2)
O8 0.013(3) 0.030(4) 0.025(3) 0.009(3) 0.010(3) 0.005(3)
O5 0.023(3) 0.012(3) 0.018(3) 0.002(2) 0.015(3) 0.002(2)
O7 0.022(3) 0.017(3) 0.024(3) -0.008(3) 0.015(3) -0.002(3)
O3 0.022(3) 0.013(3) 0.026(3) 0.005(3) 0.018(3) 0.004(2)
O2 0.014(3) 0.039(4) 0.018(3) 0.003(3) 0.009(3) 0.003(3)
O1 0.021(3) 0.018(3) 0.026(3) 0.000(3) 0.015(3) -0.002(3)
O4 0.024(3) 0.018(3) 0.025(3) -0.008(3) 0.018(3) -0.006(3)
O6 0.026(3) 0.015(3) 0.021(3) -0.001(3) 0.016(3) -0.006(3)
N1 0.017(3) 0.018(4) 0.016(3) 0.001(3) 0.011(3) 0.004(3)
N2 0.016(3) 0.015(4) 0.021(4) 0.004(3) 0.011(3) 0.002(3)

loop_
_atom_type_symbol
_atom_type_description
_atom_type_scat_dispersion_real
_atom_type_scat_dispersion_imag
_atom_type_scat_source
N N 0.0061 0.0033 'International Tables Vol C Tables 4.2.6.8 and 6.1.1.4'
O O 0.0106 0.0060 'International Tables Vol C Tables 4.2.6.8 and 6.1.1.4'
F F 0.0171 0.0103 'International Tables Vol C Tables 4.2.6.8 and 6.1.1.4'
S S 0.1246 0.1234 'International Tables Vol C Tables 4.2.6.8 and 6.1.1.4'
K K 0.2009 0.2494 'International Tables Vol C Tables 4.2.6.8 and 6.1.1.4'

loop_
_geom_angle_atom_site_label_1
_geom_angle_atom_site_label_2
_geom_angle_atom_site_label_3
_geom_angle
_geom_angle_site_symmetry_1
_geom_angle_site_symmetry_3
O4 K2 O5 150.40(19) 1_535 .
O4 K2 O1 106.01(19) 1_535 4_646
O5 K2 O1 93.26(18) . 4_646
O4 K2 O7 90.33(18) 1_535 .
O5 K2 O7 64.32(17) . .
O1 K2 O7 153.23(18) 4_646 .
O4 K2 O2 135.50(19) 1_535 4_656
O5 K2 O2 68.18(17) . 4_656
O1 K2 O2 82.41(18) 4_646 4_656
O7 K2 O2 100.89(19) . 4_656
O4 K2 O3 69.15(19) 1_535 1_545
O5 K2 O3 109.44(18) . 1_545
O1 K2 O3 140.41(18) 4_646 1_545
O7 K2 O3 65.05(18) . 1_545
O2 K2 O3 76.98(17) 4_656 1_545
O4 K2 F1 74.19(17) 1_535 3_644
O5 K2 F1 134.35(17) . 3_644
O1 K2 F1 71.47(17) 4_646 3_644
O7 K2 F1 134.50(18) . 3_644
O2 K2 F1 67.30(18) 4_656 3_644
O3 K2 F1 69.46(16) 1_545 3_644
O4 K2 O6 103.66(18) 1_535 1_545
O5 K2 O6 65.65(16) . 1_545
O1 K2 O6 61.83(17) 4_646 1_545
O7 K2 O6 94.13(18) . 1_545
O2 K2 O6 118.04(17) 4_656 1_545
O3 K2 O6 157.24(18) 1_545 1_545
F1 K2 O6 130.78(17) 3_644 1_545
O4 K2 N2 67.40(19) 1_535 1_545
O5 K2 N2 88.22(18) . 1_545
O1 K2 N2 97.74(18) 4_646 1_545
O7 K2 N2 68.67(18) . 1_545
O2 K2 N2 156.33(19) 4_656 1_545
O3 K2 N2 114.45(17) 1_545 1_545
F1 K2 N2 135.33(19) 3_644 1_545
O6 K2 N2 45.29(16) 1_545 1_545
O4 K2 O2 64.20(17) 1_535 4_646
O5 K2 O2 122.83(16) . 4_646
O1 K2 O2 44.98(16) 4_646 4_646
O7 K2 O2 134.97(18) . 4_646
O2 K2 O2 123.5(2) 4_656 4_646
O3 K2 O2 127.64(17) 1_545 4_646
F1 K2 O2 76.08(17) 3_644 4_646
O6 K2 O2 60.50(16) 1_545 4_646
N2 K2 O2 67.35(17) 1_545 4_646
O4 K2 S1 85.70(14) 1_535 4_646
O5 K2 S1 108.31(13) . 4_646
O1 K2 S1 21.91(13) 4_646 4_646
O7 K2 S1 149.98(14) . 4_646
O2 K2 S1 102.72(14) 4_656 4_646
O3 K2 S1 138.83(14) 1_545 4_646
F1 K2 S1 72.64(13) 3_644 4_646
O6 K2 S1 58.27(12) 1_545 4_646
N2 K2 S1 82.41(14) 1_545 4_646
O2 K2 S1 23.08(11) 4_646 4_646
O4 K2 S3 84.02(15) 1_535 1_545
O5 K2 S3 79.33(13) . 1_545
O1 K2 S3 75.27(13) 4_646 1_545
O7 K2 S3 85.79(14) . 1_545
O2 K2 S3 139.18(13) 4_656 1_545
O3 K2 S3 139.25(13) 1_545 1_545
F1 K2 S3 132.74(14) 3_644 1_545
O6 K2 S3 21.42(11) 1_545 1_545
N2 K2 S3 24.80(12) 1_545 1_545
O2 K2 S3 56.67(11) 4_646 1_545
S1 K2 S3 64.21(5) 4_646 1_545
O6 K1 O8 135.21(19) 4 .
O6 K1 O3 95.50(19) 4 .
O8 K1 O3 125.72(18) . .
O6 K1 O5 69.90(18) 4 4_545
O8 K1 O5 79.13(17) . 4_545
O3 K1 O5 149.54(18) . 4_545
O6 K1 O7 103.01(19) 4 1_565
O8 K1 O7 82.36(19) . 1_565
O3 K1 O7 65.51(18) . 1_565
O5 K1 O7 142.43(18) 4_545 1_565
O6 K1 O4 155.18(19) 4 1_545
O8 K1 O4 68.45(18) . 1_545
O3 K1 O4 66.67(17) . 1_545
O5 K1 O4 116.60(17) 4_545 1_545
O7 K1 O4 85.70(17) 1_565 1_545
O6 K1 F4 66.99(17) 4 3_645
O8 K1 F4 75.09(18) . 3_645
O3 K1 F4 123.26(17) . 3_645
O5 K1 F4 76.67(15) 4_545 3_645
O7 K1 F4 67.06(15) 1_565 3_645
O4 K1 F4 136.90(16) 1_545 3_645
O6 K1 N1 119.75(19) 4 1_545
O8 K1 N1 79.5(2) . 1_545
O3 K1 N1 92.11(19) . 1_545
O5 K1 N1 74.04(18) 4_545 1_545
O7 K1 N1 133.74(18) 1_565 1_545
O4 K1 N1 48.06(17) 1_545 1_545
F4 K1 N1 144.15(19) 3_645 1_545
O6 K1 O1 63.70(18) 4 .
O8 K1 O1 147.47(19) . .
O3 K1 O1 61.87(17) . .
O5 K1 O1 87.69(16) 4_545 .
O7 K1 O1 123.28(18) 1_565 .
O4 K1 O1 91.99(17) 1_545 .
F4 K1 O1 130.67(16) 3_645 .
N1 K1 O1 68.31(18) 1_545 .
O6 K1 S2 145.17(14) 4 1_545
O8 K1 S2 66.20(14) . 1_545
O3 K1 S2 82.77(13) . 1_545
O5 K1 S2 94.27(13) 4_545 1_545
O7 K1 S2 107.67(13) 1_565 1_545
O4 K1 S2 22.99(12) 1_545 1_545
F4 K1 S2 141.26(13) 3_645 1_545
N1 K1 S2 26.48(13) 1_545 1_545
O1 K1 S2 85.53(13) . 1_545
O6 K1 S4 83.80(14) 4 1_565
O8 K1 S4 98.95(15) . 1_565
O3 K1 S4 62.85(13) . 1_565
O5 K1 S4 137.20(13) 4_545 1_565
O7 K1 S4 19.66(13) 1_565 1_565
O4 K1 S4 101.55(13) 1_545 1_565
F4 K1 S4 61.88(11) 3_645 1_565
N1 K1 S4 148.30(14) 1_545 1_565
O1 K1 S4 110.65(13) . 1_565
S2 K1 S4 124.43(6) 1_545 1_565
O6 K1 K2 134.84(15) 4 1_565
O8 K1 K2 80.03(13) . 1_565
O3 K1 K2 46.05(12) . 1_565
O5 K1 K2 155.26(13) 4_545 1_565
O7 K1 K2 45.72(12) 1_565 1_565
O4 K1 K2 42.01(12) 1_545 1_565
F4 K1 K2 110.44(10) 3_645 1_565
N1 K1 K2 89.18(14) 1_545 1_565
O1 K1 K2 103.11(12) . 1_565
S2 K1 K2 65.00(5) 1_545 1_565
S4 K1 K2 59.65(5) 1_565 1_565
O3 S2 O4 117.9(4) . .
O3 S2 F2 104.8(3) . .
O4 S2 F2 105.3(3) . .
O3 S2 N1 116.8(4) . .
O4 S2 N1 106.2(4) . .
F2 S2 N1 104.3(3) . .
O3 S2 K1 121.7(3) . 1_565
O4 S2 K1 52.5(2) . 1_565
F2 S2 K1 133.5(2) . 1_565
N1 S2 K1 58.1(3) . 1_565
O8 S4 O7 117.6(4) . .
O8 S4 N2 109.6(4) . .
O7 S4 N2 115.7(4) . .
O8 S4 F4 104.8(3) . .
O7 S4 F4 104.0(3) . .
N2 S4 F4 103.3(3) . .
O8 S4 K1 75.3(3) . 1_545
O7 S4 K1 42.3(2) . 1_545
N2 S4 K1 138.8(3) . 1_545
F4 S4 K1 115.1(2) . 1_545
O6 S3 O5 117.8(4) . .
O6 S3 F3 105.6(3) . .
O5 S3 F3 104.5(3) . .
O6 S3 N2 106.3(4) . .
O5 S3 N2 116.9(4) . .
F3 S3 N2 104.2(3) . .
O6 S3 K2 51.0(2) . 1_565
O5 S3 K2 124.7(2) . 1_565
F3 S3 K2 130.7(2) . 1_565
N2 S3 K2 58.4(3) . 1_565
O6 S3 K2 117.7(3) . .
O5 S3 K2 36.6(2) . .
F3 S3 K2 131.7(2) . .
N2 S3 K2 84.1(3) . .
K2 S3 K2 94.58(6) 1_565 .
O2 S1 O1 117.2(4) . .
O2 S1 N1 109.7(4) . .
O1 S1 N1 115.9(4) . .
O2 S1 F1 104.9(3) . .
O1 S1 F1 104.8(4) . .
N1 S1 F1 102.5(3) . .
O2 S1 K2 70.0(3) . 4_545
O1 S1 K2 47.2(2) . 4_545
N1 S1 K2 136.6(3) . 4_545
F1 S1 K2 119.9(2) . 4_545
S4 F4 K1 164.4(3) . 3_645
S1 F1 K2 170.5(3) . 3_644
S4 O8 K1 142.2(4) . .
S3 O5 K2 125.4(3) . .
S3 O5 K1 134.0(3) . 4_646
K2 O5 K1 91.01(17) . 4_646
S4 O7 K2 124.8(3) . .
S4 O7 K1 118.0(3) . 1_545
K2 O7 K1 88.39(17) . 1_545
S2 O3 K1 129.6(3) . .
S2 O3 K2 135.7(3) . 1_565
K1 O3 K2 88.81(17) . 1_565
S1 O2 K2 139.7(4) . 4
S1 O2 K2 87.0(3) . 4_545
K2 O2 K2 123.5(2) 4 4_545
S1 O1 K2 110.9(3) . 4_545
S1 O1 K1 122.7(3) . .
K2 O1 K1 85.88(17) 4_545 .
S2 O4 K2 164.1(4) . 1_575
S2 O4 K1 104.5(3) . 1_565
K2 O4 K1 91.33(18) 1_575 1_565
S3 O6 K1 163.2(4) . 4_656
S3 O6 K2 107.6(3) . 1_565
K1 O6 K2 88.73(17) 4_656 1_565
S1 N1 S2 123.9(5) . .
S1 N1 K1 136.0(4) . 1_565
S2 N1 K1 95.5(3) . 1_565
S4 N2 S3 124.4(5) . .
S4 N2 K2 133.2(4) . 1_565
S3 N2 K2 96.8(3) . 1_565

loop_
_geom_bond_atom_site_label_1
_geom_bond_atom_site_label_2
_geom_bond_distance
_geom_bond_site_symmetry_2
K2 O4 2.660(6) 1_535
K2 O5 2.756(6) .
K2 O1 2.822(6) 4_646
K2 O7 2.846(6) .
K2 O2 2.855(7) 4_656
K2 O3 2.861(6) 1_545
K2 F1 2.922(5) 3_644
K2 O6 3.029(6) 1_545
K2 N2 3.188(7) 1_545
K2 O2 3.379(7) 4_646
K2 S1 3.592(3) 4_646
K2 S3 3.717(3) 1_545
K1 O6 2.655(6) 4
K1 O8 2.750(7) .
K1 O3 2.817(6) .
K1 O5 2.828(6) 4_545
K1 O7 2.854(6) 1_565
K1 O4 2.890(6) 1_545
K1 F4 2.966(5) 3_645
K1 N1 3.007(7) 1_545
K1 O1 3.022(6) .
K1 S2 3.528(3) 1_545
K1 S4 3.743(3) 1_565
K1 K2 3.973(2) 1_565
S2 O3 1.418(6) .
S2 O4 1.423(6) .
S2 F2 1.558(5) .
S2 N1 1.580(7) .
S2 K1 3.528(3) 1_565
S4 O8 1.411(6) .
S4 O7 1.427(6) .
S4 N2 1.561(7) .
S4 F4 1.577(5) .
S4 K1 3.743(3) 1_545
S3 O6 1.424(6) .
S3 O5 1.426(6) .
S3 F3 1.554(5) .
S3 N2 1.570(7) .
S3 K2 3.717(3) 1_565
S1 O2 1.410(6) .
S1 O1 1.434(7) .
S1 N1 1.558(7) .
S1 F1 1.571(5) .
S1 K2 3.592(3) 4_545
F4 K1 2.966(5) 3_645
F1 K2 2.922(5) 3_644
O5 K1 2.828(6) 4_646
O7 K1 2.854(6) 1_545
O3 K2 2.861(6) 1_565
O2 K2 2.855(7) 4
O2 K2 3.379(7) 4_545
O1 K2 2.822(6) 4_545
O4 K2 2.660(6) 1_575
O4 K1 2.890(6) 1_565
O6 K1 2.655(6) 4_656
O6 K2 3.029(6) 1_565
N1 K1 3.007(7) 1_565
N2 K2 3.188(7) 1_565

loop_
_geom_torsion_atom_site_label_1
_geom_torsion_atom_site_label_2
_geom_torsion_atom_site_label_3
_geom_torsion_atom_site_label_4
_geom_torsion
_geom_torsion_site_symmetry_1
_geom_torsion_site_symmetry_4
O4 K2 S3 O6 -141.7(4) 1_535 .
O5 K2 S3 O6 100.2(5) . .
O1 K2 S3 O6 56.2(3) 4_646 .
O7 K2 S3 O6 -146.1(3) . .
O2 K2 S3 O6 -14.3(3) 4_656 .
O3 K2 S3 O6 -88.1(3) 1_545 .
F1 K2 S3 O6 -22.6(3) 3_644 .
O6 K2 S3 O6 114.1(4) 1_545 .
N2 K2 S3 O6 156.9(3) 1_545 .
O2 K2 S3 O6 92.8(3) 4_646 .
S1 K2 S3 O6 70.5(3) 4_646 .
S3 K2 S3 O6 132.2(3) 1_545 .
O4 K2 S3 O5 118.1(5) 1_535 .
O1 K2 S3 O5 -44.0(4) 4_646 .
O7 K2 S3 O5 113.7(4) . .
O2 K2 S3 O5 -114.5(4) 4_656 .
O3 K2 S3 O5 171.7(4) 1_545 .
F1 K2 S3 O5 -122.8(4) 3_644 .
O6 K2 S3 O5 13.9(4) 1_545 .
N2 K2 S3 O5 56.7(4) 1_545 .
O2 K2 S3 O5 -7.5(4) 4_646 .
S1 K2 S3 O5 -29.8(4) 4_646 .
S3 K2 S3 O5 32.0(4) 1_545 .
O4 K2 S3 F3 67.4(4) 1_535 .
O5 K2 S3 F3 -50.6(5) . .
O1 K2 S3 F3 -94.6(3) 4_646 .
O7 K2 S3 F3 63.1(3) . .
O2 K2 S3 F3 -165.2(3) 4_656 .
O3 K2 S3 F3 121.0(3) 1_545 .
F1 K2 S3 F3 -173.5(3) 3_644 .
O6 K2 S3 F3 -36.8(3) 1_545 .
N2 K2 S3 F3 6.0(3) 1_545 .
O2 K2 S3 F3 -58.1(3) 4_646 .
S1 K2 S3 F3 -80.4(3) 4_646 .
S3 K2 S3 F3 -18.7(3) 1_545 .
O4 K2 S3 N2 -36.4(4) 1_535 .
O5 K2 S3 N2 -154.4(5) . .
O1 K2 S3 N2 161.6(3) 4_646 .
O7 K2 S3 N2 -40.7(3) . .
O2 K2 S3 N2 91.1(3) 4_656 .
O3 K2 S3 N2 17.2(3) 1_545 .
F1 K2 S3 N2 82.7(3) 3_644 .
O6 K2 S3 N2 -140.6(3) 1_545 .
N2 K2 S3 N2 -97.8(3) 1_545 .
O2 K2 S3 N2 -161.9(3) 4_646 .
S1 K2 S3 N2 175.8(3) 4_646 .
S3 K2 S3 N2 -122.5(3) 1_545 .
O4 K2 S3 K2 -93.9(3) 1_535 1_565
O5 K2 S3 K2 148.0(4) . 1_565
O1 K2 S3 K2 104.03(14) 4_646 1_565
O7 K2 S3 K2 -98.27(16) . 1_565
O2 K2 S3 K2 33.52(15) 4_656 1_565
O3 K2 S3 K2 -40.31(13) 1_545 1_565
F1 K2 S3 K2 25.19(16) 3_644 1_565
O6 K2 S3 K2 161.90(12) 1_545 1_565
N2 K2 S3 K2 -155.31(12) 1_545 1_565
O2 K2 S3 K2 140.58(18) 4_646 1_565
S1 K2 S3 K2 118.27(7) 4_646 1_565
S3 K2 S3 K2 180.0 1_545 1_565
O8 S4 F4 K1 -24.4(11) . 3_645
O7 S4 F4 K1 -148.5(10) . 3_645
N2 S4 F4 K1 90.4(11) . 3_645
K1 S4 F4 K1 -104.9(10) 1_545 3_645
O2 S1 F1 K2 -44(2) . 3_644
O1 S1 F1 K2 80(2) . 3_644
N1 S1 F1 K2 -158(2) . 3_644
K2 S1 F1 K2 32(2) 4_545 3_644
O7 S4 O8 K1 -124.6(6) . .
N2 S4 O8 K1 10.2(8) . .
F4 S4 O8 K1 120.5(6) . .
K1 S4 O8 K1 -126.9(6) 1_545 .
O6 K1 O8 S4 -141.7(6) 4 .
O3 K1 O8 S4 11.4(8) . .
O5 K1 O8 S4 171.9(7) 4_545 .
O7 K1 O8 S4 -40.9(6) 1_565 .
O4 K1 O8 S4 47.4(6) 1_545 .
F4 K1 O8 S4 -109.2(7) 3_645 .
N1 K1 O8 S4 96.3(7) 1_545 .
O1 K1 O8 S4 104.1(7) . .
S2 K1 O8 S4 72.2(6) 1_545 .
S4 K1 O8 S4 -51.5(6) 1_565 .
K2 K1 O8 S4 5.3(6) 1_565 .
O6 S3 O5 K2 -99.9(4) . .
F3 S3 O5 K2 143.4(3) . .
N2 S3 O5 K2 28.8(5) . .
K2 S3 O5 K2 -39.9(5) 1_565 .
O6 S3 O5 K1 35.9(6) . 4_646
F3 S3 O5 K1 -80.9(4) . 4_646
N2 S3 O5 K1 164.5(4) . 4_646
K2 S3 O5 K1 95.9(4) 1_565 4_646
K2 S3 O5 K1 135.8(6) . 4_646
O4 K2 O5 S3 -90.6(5) 1_535 .
O1 K2 O5 S3 138.1(4) 4_646 .
O7 K2 O5 S3 -57.1(4) . .
O2 K2 O5 S3 57.7(4) 4_656 .
O3 K2 O5 S3 -8.8(4) 1_545 .
F1 K2 O5 S3 71.1(5) 3_644 .
O6 K2 O5 S3 -164.9(4) 1_545 .
N2 K2 O5 S3 -124.2(4) 1_545 .
O2 K2 O5 S3 174.4(3) 4_646 .
S1 K2 O5 S3 154.4(3) 4_646 .
S3 K2 O5 S3 -147.5(4) 1_545 .
O4 K2 O5 K1 119.5(4) 1_535 4_646
O1 K2 O5 K1 -11.74(18) 4_646 4_646
O7 K2 O5 K1 153.0(2) . 4_646
O2 K2 O5 K1 -92.23(19) 4_656 4_646
O3 K2 O5 K1 -158.73(16) 1_545 4_646
F1 K2 O5 K1 -78.8(3) 3_644 4_646
O6 K2 O5 K1 45.25(16) 1_545 4_646
N2 K2 O5 K1 85.92(17) 1_545 4_646
O2 K2 O5 K1 24.5(2) 4_646 4_646
S1 K2 O5 K1 4.51(17) 4_646 4_646
S3 K2 O5 K1 62.60(12) 1_545 4_646
O8 S4 O7 K2 106.0(4) . .
N2 S4 O7 K2 -26.2(6) . .
F4 S4 O7 K2 -138.7(3) . .
K1 S4 O7 K2 109.3(5) 1_545 .
O8 S4 O7 K1 -3.3(5) . 1_545
N2 S4 O7 K1 -135.5(4) . 1_545
F4 S4 O7 K1 112.0(3) . 1_545
O4 K2 O7 S4 -139.5(4) 1_535 .
O5 K2 O7 S4 56.3(4) . .
O1 K2 O7 S4 91.9(6) 4_646 .
O2 K2 O7 S4 -2.9(4) 4_656 .
O3 K2 O7 S4 -72.8(4) 1_545 .
F1 K2 O7 S4 -71.6(5) 3_644 .
O6 K2 O7 S4 116.7(4) 1_545 .
N2 K2 O7 S4 155.0(4) 1_545 .
O2 K2 O7 S4 168.0(3) 4_646 .
S1 K2 O7 S4 138.5(3) 4_646 .
S3 K2 O7 S4 136.5(4) 1_545 .
O4 K2 O7 K1 -15.95(19) 1_535 1_545
O5 K2 O7 K1 179.9(2) . 1_545
O1 K2 O7 K1 -144.5(4) 4_646 1_545
O2 K2 O7 K1 120.73(17) 4_656 1_545
O3 K2 O7 K1 50.77(17) 1_545 1_545
F1 K2 O7 K1 51.9(3) 3_644 1_545
O6 K2 O7 K1 -119.67(17) 1_545 1_545
N2 K2 O7 K1 -81.44(19) 1_545 1_545
O2 K2 O7 K1 -68.4(3) 4_646 1_545
S1 K2 O7 K1 -97.9(3) 4_646 1_545
S3 K2 O7 K1 -99.93(14) 1_545 1_545
O4 S2 O3 K1 106.6(5) . .
F2 S2 O3 K1 -136.7(4) . .
N1 S2 O3 K1 -21.9(6) . .
K1 S2 O3 K1 45.5(5) 1_565 .
O4 S2 O3 K2 -37.4(6) . 1_565
F2 S2 O3 K2 79.3(5) . 1_565
N1 S2 O3 K2 -165.8(4) . 1_565
K1 S2 O3 K2 -98.5(4) 1_565 1_565
O6 K1 O3 S2 -2.7(5) 4 .
O8 K1 O3 S2 -164.0(4) . .
O5 K1 O3 S2 56.1(6) 4_545 .
O7 K1 O3 S2 -104.5(5) 1_565 .
O4 K1 O3 S2 159.4(5) 1_545 .
F4 K1 O3 S2 -68.7(5) 3_645 .
N1 K1 O3 S2 117.5(4) 1_545 .
O1 K1 O3 S2 53.5(4) . .
S2 K1 O3 S2 142.3(4) 1_545 .
S4 K1 O3 S2 -82.8(4) 1_565 .
K2 K1 O3 S2 -155.7(5) 1_565 .
O6 K1 O3 K2 153.02(18) 4 1_565
O8 K1 O3 K2 -8.3(3) . 1_565
O5 K1 O3 K2 -148.1(3) 4_545 1_565
O7 K1 O3 K2 51.21(17) 1_565 1_565
O4 K1 O3 K2 -44.91(16) 1_545 1_565
F4 K1 O3 K2 87.0(2) 3_645 1_565
N1 K1 O3 K2 -86.82(18) 1_545 1_565
O1 K1 O3 K2 -150.8(2) . 1_565
S2 K1 O3 K2 -61.99(12) 1_545 1_565
S4 K1 O3 K2 72.88(13) 1_565 1_565
O1 S1 O2 K2 143.6(5) . 4
N1 S1 O2 K2 8.8(7) . 4
F1 S1 O2 K2 -100.6(5) . 4
K2 S1 O2 K2 142.5(6) 4_545 4
O1 S1 O2 K2 1.1(4) . 4_545
N1 S1 O2 K2 -133.7(3) . 4_545
F1 S1 O2 K2 116.9(3) . 4_545
O2 S1 O1 K2 -1.5(5) . 4_545
N1 S1 O1 K2 130.6(3) . 4_545
F1 S1 O1 K2 -117.3(3) . 4_545
O2 S1 O1 K1 -100.3(4) . .
N1 S1 O1 K1 31.8(5) . .
F1 S1 O1 K1 143.9(3) . .
K2 S1 O1 K1 -98.8(4) 4_545 .
O6 K1 O1 S1 54.3(4) 4 .
O8 K1 O1 S1 -171.6(3) . .
O3 K1 O1 S1 -58.4(4) . .
O5 K1 O1 S1 122.9(4) 4_545 .
O7 K1 O1 S1 -34.4(5) 1_565 .
O4 K1 O1 S1 -120.5(4) 1_545 .
F4 K1 O1 S1 52.7(5) 3_645 .
N1 K1 O1 S1 -163.3(4) 1_545 .
S2 K1 O1 S1 -142.6(4) 1_545 .
S4 K1 O1 S1 -17.4(4) 1_565 .
K2 K1 O1 S1 -79.6(4) 1_565 .
O6 K1 O1 K2 -57.96(19) 4 4_545
O8 K1 O1 K2 76.2(3) . 4_545
O3 K1 O1 K2 -170.6(2) . 4_545
O5 K1 O1 K2 10.71(17) 4_545 4_545
O7 K1 O1 K2 -146.58(17) 1_565 4_545
O4 K1 O1 K2 127.26(17) 1_545 4_545
F4 K1 O1 K2 -59.5(2) 3_645 4_545
N1 K1 O1 K2 84.44(19) 1_545 4_545
S2 K1 O1 K2 105.19(13) 1_545 4_545
S4 K1 O1 K2 -129.60(11) 1_565 4_545
K2 K1 O1 K2 168.22(10) 1_565 4_545
O3 S2 O4 K2 65.8(15) . 1_575
F2 S2 O4 K2 -50.7(15) . 1_575
N1 S2 O4 K2 -160.9(13) . 1_575
K1 S2 O4 K2 175.8(16) 1_565 1_575
O3 S2 O4 K1 -110.0(4) . 1_565
F2 S2 O4 K1 133.5(2) . 1_565
N1 S2 O4 K1 23.3(4) . 1_565
O5 S3 O6 K1 -81.0(14) . 4_656
F3 S3 O6 K1 35.3(14) . 4_656
N2 S3 O6 K1 145.6(13) . 4_656
K2 S3 O6 K1 165.5(15) 1_565 4_656
K2 S3 O6 K1 -122.6(13) . 4_656
O5 S3 O6 K2 113.6(3) . 1_565
F3 S3 O6 K2 -130.2(3) . 1_565
N2 S3 O6 K2 -19.9(4) . 1_565
K2 S3 O6 K2 72.0(3) . 1_565
O2 S1 N1 S2 172.9(5) . .
O1 S1 N1 S2 37.5(7) . .
F1 S1 N1 S2 -76.0(6) . .
K2 S1 N1 S2 91.7(6) 4_545 .
O2 S1 N1 K1 23.4(7) . 1_565
O1 S1 N1 K1 -112.1(5) . 1_565
F1 S1 N1 K1 134.5(5) . 1_565
K2 S1 N1 K1 -57.9(7) 4_545 1_565
O3 S2 N1 S1 -47.1(7) . .
O4 S2 N1 S1 179.1(5) . .
F2 S2 N1 S1 68.1(6) . .
K1 S2 N1 S1 -159.3(6) 1_565 .
O3 S2 N1 K1 112.2(3) . 1_565
O4 S2 N1 K1 -21.7(4) . 1_565
F2 S2 N1 K1 -132.7(2) . 1_565
O8 S4 N2 S3 -176.3(5) . .
O7 S4 N2 S3 -40.5(7) . .
F4 S4 N2 S3 72.4(6) . .
K1 S4 N2 S3 -86.3(6) 1_545 .
O8 S4 N2 K2 -29.0(6) . 1_565
O7 S4 N2 K2 106.7(5) . 1_565
F4 S4 N2 K2 -140.3(4) . 1_565
K1 S4 N2 K2 61.0(7) 1_545 1_565
O6 S3 N2 S4 174.7(5) . .
O5 S3 N2 S4 40.7(7) . .
F3 S3 N2 S4 -74.0(6) . .
K2 S3 N2 S4 156.6(7) 1_565 .
K2 S3 N2 S4 57.5(5) . .
O6 S3 N2 K2 18.1(4) . 1_565
O5 S3 N2 K2 -115.9(3) . 1_565
F3 S3 N2 K2 129.4(2) . 1_565
K2 S3 N2 K2 -99.09(18) . 1_565
